data_2222083
loop_
_publ_author_name
'Zhang, Ling'
'Shi, Daxin'
'Fan, Yanqiu'
'Qian, Dongfeng'
'Li, Jiarong'

_publ_section_title
;
 2,2,7-Trimethyl-2,3-dihydroquinazolin-4(1<i>H</i>)-one
;
_journal_coeditor_code JH2079
_journal_issue 6
_journal_name_full 'Acta Crystallographica Section E'
_journal_page_first o1345
_journal_paper_doi 10.1107/S1600536809018480
_journal_volume 65
_journal_year 2009
_chemical_formula_iupac 'C11 H14 N2 O'
_chemical_formula_moiety 'C11 H14 N2 O'
_chemical_formula_sum 'C11 H14 N2 O'
_chemical_formula_weight 190.24
_chemical_name_systematic
;
2,2,7-Trimethyl-2,3-dihydroquinazolin-4(1<i>H</i>)-one
;
_space_group_IT_number 61
_symmetry_cell_setting orthorhombic
_symmetry_space_group_name_Hall '-P 2ac 2ab'
_symmetry_space_group_name_H-M 'P b c a'
_atom_sites_solution_hydrogens geom
_atom_sites_solution_primary direct
_atom_sites_solution_secondary difmap
_cell_angle_alpha 90.00
_cell_angle_beta 90.00
_cell_angle_gamma 90.00
_cell_formula_units_Z 16
_cell_length_a 19.538(4)
_cell_length_b 10.104(2)
_cell_length_c 20.735(4)
_cell_measurement_reflns_used 11344
_cell_measurement_temperature 113(2)
_cell_measurement_theta_max 27.880
_cell_measurement_theta_min 1.964
_cell_volume 4093.3(14)
_computing_cell_refinement 'CrystalClear (Rigaku/MSC, 2005)'
_computing_data_collection 'CrystalClear (Rigaku/MSC, 2005)'
_computing_data_reduction 'CrystalClear (Rigaku/MSC, 2005)'
_computing_molecular_graphics 'SHELXTL (Sheldrick, 2008)'
_computing_publication_material 'SHELXTL (Sheldrick, 2008)'
_computing_structure_refinement 'SHELXL97 (Sheldrick, 2008)'
_computing_structure_solution 'SHELXS97 (Sheldrick, 2008)'
_diffrn_ambient_temperature 113(2)
_diffrn_measured_fraction_theta_full 0.998
_diffrn_measured_fraction_theta_max 0.998
_diffrn_measurement_device_type 'Rigaku Saturn'
_diffrn_measurement_method \w
_diffrn_radiation_monochromator confocal
_diffrn_radiation_source 'rotating anode'
_diffrn_radiation_type MoK\a
_diffrn_radiation_wavelength 0.71073
_diffrn_reflns_av_R_equivalents 0.0370
_diffrn_reflns_av_sigmaI/netI 0.0184
_diffrn_reflns_limit_h_max 20
_diffrn_reflns_limit_h_min -23
_diffrn_reflns_limit_k_max 12
_diffrn_reflns_limit_k_min -12
_diffrn_reflns_limit_l_max 24
_diffrn_reflns_limit_l_min -24
_diffrn_reflns_number 31345
_diffrn_reflns_theta_full 25.02
_diffrn_reflns_theta_max 25.02
_diffrn_reflns_theta_min 1.96
_diffrn_standards_decay_% 0
_diffrn_standards_interval_count 0
_diffrn_standards_interval_time 0
_diffrn_standards_number 0
_exptl_absorpt_coefficient_mu 0.081
_exptl_absorpt_correction_T_max 0.9904
_exptl_absorpt_correction_T_min 0.9856
_exptl_absorpt_correction_type multi-scan
_exptl_absorpt_process_details '(CrystalClear; Rigaku/MSC, 2005)'
_exptl_crystal_colour colourless
_exptl_crystal_density_diffrn 1.235
_exptl_crystal_density_method 'not measured'
_exptl_crystal_description rhombic
_exptl_crystal_F_000 1632
_exptl_crystal_size_max 0.18
_exptl_crystal_size_mid 0.16
_exptl_crystal_size_min 0.12
_refine_diff_density_max 0.259
_refine_diff_density_min -0.272
_refine_ls_extinction_method none
_refine_ls_goodness_of_fit_ref 1.065
_refine_ls_hydrogen_treatment mixed
_refine_ls_matrix_type full
_refine_ls_number_parameters 274
_refine_ls_number_reflns 3599
_refine_ls_number_restraints 4
_refine_ls_restrained_S_all 1.064
_refine_ls_R_factor_all 0.0471
_refine_ls_R_factor_gt 0.0428
_refine_ls_shift/su_max 0.001
_refine_ls_shift/su_mean 0.000
_refine_ls_structure_factor_coef Fsqd
_refine_ls_weighting_details 'calc w = 1/[\s^2^(Fo^2^)+(0.0707P)^2^+1.3149P] where P=(Fo^2^+2Fc^2^)/3'
_refine_ls_weighting_scheme calc
_refine_ls_wR_factor_gt 0.1153
_refine_ls_wR_factor_ref 0.1189
_reflns_number_gt 3269
_reflns_number_total 3599
_reflns_threshold_expression I>2\s(I)
_cod_data_source_file jh2079.cif
_cod_data_source_block I
_cod_original_cell_volume 4093.4(14)
_cod_database_code 2222083
_cod_database_fobs_code 2222083

loop_
_symmetry_equiv_pos_as_xyz
'x, y, z'
'-x+1/2, -y, z+1/2'
'-x, y+1/2, -z+1/2'
'x+1/2, -y+1/2, -z'
'-x, -y, -z'
'x-1/2, y, -z-1/2'
'x, -y-1/2, z-1/2'
'-x-1/2, y-1/2, z'

loop_
_atom_site_type_symbol
_atom_site_label
_atom_site_fract_x
_atom_site_fract_y
_atom_site_fract_z
_atom_site_U_iso_or_equiv
_atom_site_adp_type
_atom_site_calc_flag
_atom_site_refinement_flags
_atom_site_occupancy
_atom_site_disorder_assembly
_atom_site_disorder_group
O O1 0.12627(5) 0.35620(10) 0.25627(5) 0.0229(2) Uani d . 1 . .
O O2 0.12436(5) 0.41999(10) 0.08661(5) 0.0217(2) Uani d . 1 . .
N N1 -0.01899(6) 0.63561(12) 0.26515(5) 0.0207(3) Uani d D 1 . .
N N2 0.05728(6) 0.50293(12) 0.20547(6) 0.0205(3) Uani d D 1 . .
N N3 0.27303(6) 0.14582(12) 0.08958(6) 0.0217(3) Uani d D 1 . .
N N4 0.18129(6) 0.25660(11) 0.13865(6) 0.0198(3) Uani d D 1 . .
C C1 0.01921(7) 0.61666(14) 0.32076(6) 0.0191(3) Uani d . 1 . .
C C2 0.00343(7) 0.67890(14) 0.37919(7) 0.0231(3) Uani d . 1 . .
H H2A -0.0325 0.7392 0.3807 0.028 Uiso calc R 1 . .
C C3 0.04036(8) 0.65240(15) 0.43478(7) 0.0265(3) Uani d . 1 . .
C C4 0.09473(8) 0.56177(16) 0.43222(7) 0.0283(3) Uani d . 1 . .
H H4A 0.1201 0.5440 0.4692 0.034 Uiso calc R 1 . .
C C5 0.11057(8) 0.49918(15) 0.37522(7) 0.0241(3) Uani d . 1 . .
H H5 0.1464 0.4386 0.3740 0.029 Uiso calc R 1 . .
C C6 0.07354(7) 0.52554(13) 0.31920(6) 0.0189(3) Uani d . 1 . .
C C7 0.08837(7) 0.45605(13) 0.25853(6) 0.0187(3) Uani d . 1 . .
C C8 0.01727(7) 0.62612(14) 0.20330(6) 0.0195(3) Uani d . 1 . .
C C9 -0.03515(8) 0.61367(16) 0.14934(7) 0.0283(4) Uani d . 1 . .
H H9A -0.0645 0.5394 0.1577 0.043 Uiso calc R 1 . .
H H9B -0.0119 0.6008 0.1090 0.043 Uiso calc R 1 . .
H H9C -0.0621 0.6930 0.1473 0.043 Uiso calc R 1 . .
C C10 0.06439(7) 0.74473(15) 0.19217(7) 0.0246(3) Uani d . 1 . .
H H10A 0.0374 0.8237 0.1883 0.037 Uiso calc R 1 . .
H H10B 0.0901 0.7315 0.1533 0.037 Uiso calc R 1 . .
H H10C 0.0952 0.7534 0.2280 0.037 Uiso calc R 1 . .
C C11 0.02288(9) 0.72142(19) 0.49722(7) 0.0377(4) Uani d . 1 . .
H H11A -0.0050 0.7975 0.4883 0.057 Uiso calc R 1 . .
H H11B 0.0643 0.7490 0.5183 0.057 Uiso calc R 1 . .
H H11C -0.0017 0.6617 0.5248 0.057 Uiso calc R 1 . .
C C12 0.25326(7) 0.19204(14) 0.02964(6) 0.0197(3) Uani d . 1 . .
C C13 0.28991(7) 0.16131(14) -0.02662(7) 0.0230(3) Uani d . 1 . .
H H13 0.3286 0.1079 -0.0238 0.028 Uiso calc R 1 . .
C C14 0.26961(7) 0.20891(15) -0.08615(7) 0.0236(3) Uani d . 1 . .
C C15 0.21162(7) 0.29057(15) -0.09035(7) 0.0236(3) Uani d . 1 . .
H H15 0.1971 0.3218 -0.1303 0.028 Uiso calc R 1 . .
C C16 0.17618(7) 0.32435(14) -0.03528(7) 0.0219(3) Uani d . 1 . .
H H16 0.1382 0.3796 -0.0383 0.026 Uiso calc R 1 . .
C C17 0.19642(7) 0.27684(14) 0.02505(7) 0.0194(3) Uani d . 1 . .
C C18 0.16363(7) 0.32180(13) 0.08495(6) 0.0188(3) Uani d . 1 . .
C C19 0.21890(7) 0.13021(14) 0.13797(7) 0.0200(3) Uani d . 1 . .
C C20 0.16986(8) 0.01709(14) 0.12152(7) 0.0253(3) Uani d . 1 . .
H H20A 0.1342 0.0131 0.1533 0.038 Uiso calc R 1 . .
H H20B 0.1945 -0.0651 0.1212 0.038 Uiso calc R 1 . .
H H20C 0.1501 0.0322 0.0798 0.038 Uiso calc R 1 . .
C C21 0.25077(8) 0.10928(16) 0.20382(7) 0.0280(3) Uani d . 1 . .
H H21A 0.2808 0.1818 0.2135 0.042 Uiso calc R 1 . .
H H21B 0.2763 0.0281 0.2038 0.042 Uiso calc R 1 . .
H H21C 0.2153 0.1047 0.2358 0.042 Uiso calc R 1 . .
C C22 0.30798(8) 0.17113(17) -0.14637(7) 0.0321(4) Uani d . 1 . .
H H22A 0.3335 0.2460 -0.1617 0.048 Uiso d R 1 . .
H H22B 0.2761 0.1436 -0.1789 0.048 Uiso d R 1 . .
H H22C 0.3388 0.0998 -0.1369 0.048 Uiso d R 1 . .
H H1 -0.0488(7) 0.7022(12) 0.2664(8) 0.024(4) Uiso d D 1 . .
H H2 0.0715(9) 0.4736(18) 0.1667(6) 0.037(5) Uiso d D 1 . .
H H3 0.3037(7) 0.0800(13) 0.0885(8) 0.029(4) Uiso d D 1 . .
H H4 0.1643(9) 0.2814(18) 0.1770(6) 0.039(5) Uiso d D 1 . .

loop_
_atom_site_aniso_label
_atom_site_aniso_U_11
_atom_site_aniso_U_22
_atom_site_aniso_U_33
_atom_site_aniso_U_12
_atom_site_aniso_U_13
_atom_site_aniso_U_23
O1 0.0258(5) 0.0182(5) 0.0248(5) 0.0048(4) 0.0029(4) 0.0006(4)
O2 0.0206(5) 0.0185(5) 0.0261(5) 0.0038(4) 0.0035(4) 0.0001(4)
N1 0.0172(6) 0.0233(7) 0.0214(6) 0.0043(5) 0.0014(5) 0.0003(5)
N2 0.0229(6) 0.0203(6) 0.0182(6) 0.0025(5) 0.0011(5) -0.0018(5)
N3 0.0178(6) 0.0224(7) 0.0247(6) 0.0043(5) 0.0010(5) 0.0004(5)
N4 0.0205(6) 0.0187(6) 0.0201(6) 0.0014(5) 0.0013(5) -0.0017(5)
C1 0.0174(7) 0.0181(7) 0.0217(7) -0.0025(5) 0.0015(5) 0.0020(5)
C2 0.0211(7) 0.0227(8) 0.0256(7) 0.0006(6) 0.0037(6) -0.0015(6)
C3 0.0291(8) 0.0280(8) 0.0223(7) -0.0032(6) 0.0042(6) -0.0024(6)
C4 0.0337(8) 0.0324(9) 0.0189(7) 0.0014(7) -0.0050(6) 0.0035(6)
C5 0.0257(8) 0.0207(7) 0.0259(8) 0.0026(6) -0.0009(6) 0.0037(6)
C6 0.0185(7) 0.0166(7) 0.0215(7) -0.0018(5) 0.0016(5) 0.0004(5)
C7 0.0168(7) 0.0162(7) 0.0229(7) -0.0033(5) 0.0022(5) 0.0012(5)
C8 0.0184(7) 0.0209(7) 0.0193(7) 0.0026(5) -0.0001(5) 0.0005(5)
C9 0.0255(8) 0.0347(9) 0.0247(8) 0.0010(6) -0.0044(6) 0.0001(6)
C10 0.0230(7) 0.0237(8) 0.0272(7) 0.0014(6) 0.0020(6) 0.0038(6)
C11 0.0422(10) 0.0467(11) 0.0241(8) 0.0014(8) 0.0030(7) -0.0076(7)
C12 0.0191(7) 0.0158(7) 0.0244(7) -0.0028(5) -0.0003(6) -0.0020(5)
C13 0.0203(7) 0.0200(7) 0.0288(8) 0.0015(6) 0.0037(6) -0.0019(6)
C14 0.0253(7) 0.0202(7) 0.0252(7) -0.0048(6) 0.0048(6) -0.0022(6)
C15 0.0266(7) 0.0222(8) 0.0221(7) -0.0032(6) -0.0025(6) 0.0013(6)
C16 0.0207(7) 0.0184(7) 0.0265(7) -0.0008(5) -0.0008(6) -0.0002(6)
C17 0.0179(7) 0.0169(7) 0.0233(7) -0.0018(5) 0.0004(5) -0.0020(5)
C18 0.0161(7) 0.0163(7) 0.0241(7) -0.0040(5) 0.0000(5) -0.0022(6)
C19 0.0184(7) 0.0184(7) 0.0232(7) 0.0028(5) 0.0019(5) -0.0001(6)
C20 0.0255(8) 0.0193(8) 0.0312(8) 0.0002(6) 0.0022(6) 0.0001(6)
C21 0.0273(8) 0.0324(9) 0.0244(7) 0.0058(6) -0.0008(6) 0.0008(6)
C22 0.0357(9) 0.0330(9) 0.0278(8) 0.0030(7) 0.0087(7) -0.0009(7)

loop_
_atom_type_symbol
_atom_type_description
_atom_type_scat_dispersion_real
_atom_type_scat_dispersion_imag
_atom_type_scat_source
C C 0.0033 0.0016 'International Tables Vol C Tables 4.2.6.8 and 6.1.1.4'
H H 0.0000 0.0000 'International Tables Vol C Tables 4.2.6.8 and 6.1.1.4'
N N 0.0061 0.0033 'International Tables Vol C Tables 4.2.6.8 and 6.1.1.4'
O O 0.0106 0.0060 'International Tables Vol C Tables 4.2.6.8 and 6.1.1.4'

loop_
_geom_angle_atom_site_label_1
_geom_angle_atom_site_label_2
_geom_angle_atom_site_label_3
_geom_angle_site_symmetry_1
_geom_angle_site_symmetry_3
_geom_angle
_geom_angle_publ_flag
C1 N1 C8 . . 117.23(11) ?
C1 N1 H1 . . 115.6(10) ?
C8 N1 H1 . . 113.0(10) ?
C7 N2 C8 . . 124.33(11) ?
C7 N2 H2 . . 118.4(11) ?
C8 N2 H2 . . 114.6(12) ?
C12 N3 C19 . . 116.74(11) ?
C12 N3 H3 . . 114.5(11) ?
C19 N3 H3 . . 114.9(11) ?
C18 N4 C19 . . 123.15(11) ?
C18 N4 H4 . . 120.3(12) ?
C19 N4 H4 . . 115.8(12) ?
N1 C1 C2 . . 122.63(12) ?
N1 C1 C6 . . 118.53(12) ?
C2 C1 C6 . . 118.74(13) ?
C3 C2 C1 . . 121.23(13) ?
C3 C2 H2A . . 119.4 ?
C1 C2 H2A . . 119.4 ?
C2 C3 C4 . . 119.25(13) ?
C2 C3 C11 . . 120.41(14) ?
C4 C3 C11 . . 120.34(14) ?
C5 C4 C3 . . 120.19(13) ?
C5 C4 H4A . . 119.9 ?
C3 C4 H4A . . 119.9 ?
C4 C5 C6 . . 120.74(14) ?
C4 C5 H5 . . 119.6 ?
C6 C5 H5 . . 119.6 ?
C5 C6 C1 . . 119.85(13) ?
C5 C6 C7 . . 121.31(12) ?
C1 C6 C7 . . 118.79(12) ?
O1 C7 N2 . . 121.39(12) ?
O1 C7 C6 . . 122.25(12) ?
N2 C7 C6 . . 116.33(12) ?
N1 C8 N2 . . 106.56(11) ?
N1 C8 C9 . . 108.83(11) ?
N2 C8 C9 . . 108.07(11) ?
N1 C8 C10 . . 111.79(11) ?
N2 C8 C10 . . 110.37(11) ?
C9 C8 C10 . . 111.04(12) ?
C8 C9 H9A . . 109.5 ?
C8 C9 H9B . . 109.5 ?
H9A C9 H9B . . 109.5 ?
C8 C9 H9C . . 109.5 ?
H9A C9 H9C . . 109.5 ?
H9B C9 H9C . . 109.5 ?
C8 C10 H10A . . 109.5 ?
C8 C10 H10B . . 109.5 ?
H10A C10 H10B . . 109.5 ?
C8 C10 H10C . . 109.5 ?
H10A C10 H10C . . 109.5 ?
H10B C10 H10C . . 109.5 ?
C3 C11 H11A . . 109.5 ?
C3 C11 H11B . . 109.5 ?
H11A C11 H11B . . 109.5 ?
C3 C11 H11C . . 109.5 ?
H11A C11 H11C . . 109.5 ?
H11B C11 H11C . . 109.5 ?
N3 C12 C13 . . 122.00(13) ?
N3 C12 C17 . . 119.16(12) ?
C13 C12 C17 . . 118.79(13) ?
C14 C13 C12 . . 121.23(13) ?
C14 C13 H13 . . 119.4 ?
C12 C13 H13 . . 119.4 ?
C13 C14 C15 . . 119.41(13) ?
C13 C14 C22 . . 120.61(14) ?
C15 C14 C22 . . 119.96(13) ?
C16 C15 C14 . . 119.97(13) ?
C16 C15 H15 . . 120.0 ?
C14 C15 H15 . . 120.0 ?
C15 C16 C17 . . 120.97(13) ?
C15 C16 H16 . . 119.5 ?
C17 C16 H16 . . 119.5 ?
C16 C17 C12 . . 119.58(13) ?
C16 C17 C18 . . 121.82(12) ?
C12 C17 C18 . . 118.39(12) ?
O2 C18 N4 . . 121.59(12) ?
O2 C18 C17 . . 122.29(12) ?
N4 C18 C17 . . 116.01(12) ?
N3 C19 N4 . . 105.84(11) ?
N3 C19 C21 . . 109.58(11) ?
N4 C19 C21 . . 108.49(11) ?
N3 C19 C20 . . 112.31(11) ?
N4 C19 C20 . . 109.72(11) ?
C21 C19 C20 . . 110.72(12) ?
C19 C20 H20A . . 109.5 ?
C19 C20 H20B . . 109.5 ?
H20A C20 H20B . . 109.5 ?
C19 C20 H20C . . 109.5 ?
H20A C20 H20C . . 109.5 ?
H20B C20 H20C . . 109.5 ?
C19 C21 H21A . . 109.5 ?
C19 C21 H21B . . 109.5 ?
H21A C21 H21B . . 109.5 ?
C19 C21 H21C . . 109.5 ?
H21A C21 H21C . . 109.5 ?
H21B C21 H21C . . 109.5 ?
C14 C22 H22A . . 109.5 ?
C14 C22 H22B . . 109.5 ?
H22A C22 H22B . . 109.5 ?
C14 C22 H22C . . 109.5 ?
H22A C22 H22C . . 109.5 ?
H22B C22 H22C . . 109.5 ?

loop_
_geom_bond_atom_site_label_1
_geom_bond_atom_site_label_2
_geom_bond_site_symmetry_2
_geom_bond_distance
_geom_bond_publ_flag
O1 C7 . 1.2523(17) ?
O2 C18 . 1.2548(17) ?
N1 C1 . 1.3870(18) ?
N1 C8 . 1.4681(17) ?
N1 H1 . 0.891(9) ?
N2 C7 . 1.3430(18) ?
N2 C8 . 1.4706(17) ?
N2 H2 . 0.901(9) ?
N3 C12 . 1.3829(18) ?
N3 C19 . 1.4662(18) ?
N3 H3 . 0.896(9) ?
N4 C18 . 1.3390(18) ?
N4 C19 . 1.4734(17) ?
N4 H4 . 0.897(9) ?
C1 C2 . 1.399(2) ?
C1 C6 . 1.4056(19) ?
C2 C3 . 1.386(2) ?
C2 H2A . 0.9300 ?
C3 C4 . 1.404(2) ?
C3 C11 . 1.510(2) ?
C4 C5 . 1.376(2) ?
C4 H4A . 0.9300 ?
C5 C6 . 1.394(2) ?
C5 H5 . 0.9300 ?
C6 C7 . 1.4694(19) ?
C8 C9 . 1.5220(19) ?
C8 C10 . 1.5288(19) ?
C9 H9A . 0.9600 ?
C9 H9B . 0.9600 ?
C9 H9C . 0.9600 ?
C10 H10A . 0.9600 ?
C10 H10B . 0.9600 ?
C10 H10C . 0.9600 ?
C11 H11A . 0.9600 ?
C11 H11B . 0.9600 ?
C11 H11C . 0.9600 ?
C12 C13 . 1.403(2) ?
C12 C17 . 1.406(2) ?
C13 C14 . 1.383(2) ?
C13 H13 . 0.9300 ?
C14 C15 . 1.404(2) ?
C14 C22 . 1.506(2) ?
C15 C16 . 1.378(2) ?
C15 H15 . 0.9300 ?
C16 C17 . 1.397(2) ?
C16 H16 . 0.9300 ?
C17 C18 . 1.4695(19) ?
C19 C21 . 1.515(2) ?
C19 C20 . 1.530(2) ?
C20 H20A . 0.9600 ?
C20 H20B . 0.9600 ?
C20 H20C . 0.9600 ?
C21 H21A . 0.9600 ?
C21 H21B . 0.9600 ?
C21 H21C . 0.9600 ?
C22 H22A . 0.9600 ?
C22 H22B . 0.9600 ?
C22 H22C . 0.9600 ?

loop_
_geom_hbond_atom_site_label_D
_geom_hbond_atom_site_label_H
_geom_hbond_atom_site_label_A
_geom_hbond_site_symmetry_A
_geom_hbond_distance_DH
_geom_hbond_distance_HA
_geom_hbond_distance_DA
_geom_hbond_angle_DHA
N1 H1 O1 3 0.891(9) 2.221(10) 3.0917(16) 165.7(14)
N2 H2 O2 . 0.901(9) 2.029(10) 2.9144(15) 167.2(16)
N4 H4 O1 . 0.897(9) 1.956(10) 2.8488(16) 173.3(18)

loop_
_geom_torsion_atom_site_label_1
_geom_torsion_atom_site_label_2
_geom_torsion_atom_site_label_3
_geom_torsion_atom_site_label_4
_geom_torsion_site_symmetry_1
_geom_torsion_site_symmetry_2
_geom_torsion_site_symmetry_3
_geom_torsion_site_symmetry_4
_geom_torsion
_geom_torsion_publ_flag
C8 N1 C1 C2 . . . . 149.48(13) ?
C8 N1 C1 C6 . . . . -34.23(18) ?
N1 C1 C2 C3 . . . . 176.45(13) ?
C6 C1 C2 C3 . . . . 0.2(2) ?
C1 C2 C3 C4 . . . . 0.2(2) ?
C1 C2 C3 C11 . . . . 179.50(14) ?
C2 C3 C4 C5 . . . . -0.7(2) ?
C11 C3 C4 C5 . . . . -179.92(15) ?
C3 C4 C5 C6 . . . . 0.7(2) ?
C4 C5 C6 C1 . . . . -0.2(2) ?
C4 C5 C6 C7 . . . . -177.87(13) ?
N1 C1 C6 C5 . . . . -176.62(12) ?
C2 C1 C6 C5 . . . . -0.2(2) ?
N1 C1 C6 C7 . . . . 1.08(19) ?
C2 C1 C6 C7 . . . . 177.51(12) ?
C8 N2 C7 O1 . . . . -174.19(12) ?
C8 N2 C7 C6 . . . . 7.79(19) ?
C5 C6 C7 O1 . . . . 12.0(2) ?
C1 C6 C7 O1 . . . . -165.67(12) ?
C5 C6 C7 N2 . . . . -170.01(13) ?
C1 C6 C7 N2 . . . . 12.33(18) ?
C1 N1 C8 N2 . . . . 49.04(15) ?
C1 N1 C8 C9 . . . . 165.35(12) ?
C1 N1 C8 C10 . . . . -71.63(15) ?
C7 N2 C8 N1 . . . . -36.65(16) ?
C7 N2 C8 C9 . . . . -153.48(13) ?
C7 N2 C8 C10 . . . . 84.92(15) ?
C19 N3 C12 C13 . . . . -152.94(13) ?
C19 N3 C12 C17 . . . . 29.74(18) ?
N3 C12 C13 C14 . . . . -179.69(13) ?
C17 C12 C13 C14 . . . . -2.4(2) ?
C12 C13 C14 C15 . . . . 0.6(2) ?
C12 C13 C14 C22 . . . . -177.81(13) ?
C13 C14 C15 C16 . . . . 1.1(2) ?
C22 C14 C15 C16 . . . . 179.51(13) ?
C14 C15 C16 C17 . . . . -1.0(2) ?
C15 C16 C17 C12 . . . . -0.8(2) ?
C15 C16 C17 C18 . . . . 173.90(13) ?
N3 C12 C17 C16 . . . . 179.82(12) ?
C13 C12 C17 C16 . . . . 2.4(2) ?
N3 C12 C17 C18 . . . . 4.97(19) ?
C13 C12 C17 C18 . . . . -172.44(12) ?
C19 N4 C18 O2 . . . . 170.86(12) ?
C19 N4 C18 C17 . . . . -12.96(18) ?
C16 C17 C18 O2 . . . . -12.3(2) ?
C12 C17 C18 O2 . . . . 162.46(12) ?
C16 C17 C18 N4 . . . . 171.59(12) ?
C12 C17 C18 N4 . . . . -13.69(18) ?
C12 N3 C19 N4 . . . . -50.53(15) ?
C12 N3 C19 C21 . . . . -167.33(12) ?
C12 N3 C19 C20 . . . . 69.18(16) ?
C18 N4 C19 N3 . . . . 43.38(16) ?
C18 N4 C19 C21 . . . . 160.91(12) ?
C18 N4 C19 C20 . . . . -78.01(15) ?
